data_4030140
loop_
_publ_author_name
'Yang, Bo'
'Zheng, Li-Mei'
'Gao, Zhong-Zheng'
'Xiao, Xin'
'Zhu, Qian-Jiang'
'Xue, Sai-Feng'
'Tao, Zhu'
'Liu, Jing-Xin'
'Wei, Gang'

_publ_section_title
;
 Extended and contorted conformations of alkanediammonium ions in
 symmetrical \a,\a',\d,\d'-tetramethylcucurbit[6]uril cavity.
;
_journal_issue 22
_journal_name_full 'The Journal of organic chemistry'
_journal_page_first 11194
_journal_page_last 11198
_journal_paper_doi 10.1021/jo502255x
_journal_volume 79
_journal_year 2014
_chemical_formula_sum 'C44 H74 N28 O26'
_chemical_formula_weight 1411.31
_chemical_name_systematic
; 
 ? 
;
_space_group_IT_number 15
_symmetry_cell_setting monoclinic
_symmetry_space_group_name_Hall '-C 2yc'
_symmetry_space_group_name_H-M 'C 1 2/c 1'
_atom_sites_solution_hydrogens geom
_atom_sites_solution_primary direct
_atom_sites_solution_secondary difmap
_audit_creation_method SHELXL-97
_cell_angle_alpha 90.00
_cell_angle_beta 107.442(5)
_cell_angle_gamma 90.00
_cell_formula_units_Z 4
_cell_length_a 21.163(4)
_cell_length_b 14.201(2)
_cell_length_c 20.285(3)
_cell_measurement_reflns_used 6494
_cell_measurement_temperature 293(2)
_cell_measurement_theta_max 25.44
_cell_measurement_theta_min 2.19
_cell_volume 5816.1(16)
_computing_cell_refinement 'Bruker SMART'
_computing_data_collection 'Bruker SMART'
_computing_data_reduction 'Bruker SAINT'
_computing_molecular_graphics 'Bruker SHELXTL'
_computing_publication_material 'Bruker SHELXTL'
_computing_structure_refinement 'SHELXL-97 (Sheldrick, 1997)'
_computing_structure_solution 'SHELXS-97 (Sheldrick, 1990)'
_diffrn_ambient_temperature 293(2)
_diffrn_measured_fraction_theta_full 0.970
_diffrn_measured_fraction_theta_max 0.970
_diffrn_measurement_device_type 'Bruker Smart Apex CCD area detector'
_diffrn_measurement_method 'phi and omega scans'
_diffrn_radiation_monochromator graphite
_diffrn_radiation_source 'fine-focus sealed tube'
_diffrn_radiation_type MoK\a
_diffrn_radiation_wavelength 0.71073
_diffrn_reflns_av_R_equivalents 0.0652
_diffrn_reflns_av_sigmaI/netI 0.0568
_diffrn_reflns_limit_h_max 25
_diffrn_reflns_limit_h_min -26
_diffrn_reflns_limit_k_max 15
_diffrn_reflns_limit_k_min -16
_diffrn_reflns_limit_l_max 25
_diffrn_reflns_limit_l_min -24
_diffrn_reflns_number 24672
_diffrn_reflns_theta_full 26.00
_diffrn_reflns_theta_max 26.00
_diffrn_reflns_theta_min 1.75
_diffrn_standards_decay_% none
_exptl_absorpt_coefficient_mu 0.134
_exptl_absorpt_correction_T_max 0.9737
_exptl_absorpt_correction_T_min 0.9597
_exptl_absorpt_correction_type multi-scan
_exptl_absorpt_process_details 'SADABS; Bruker, 2000'
_exptl_crystal_colour colorless
_exptl_crystal_density_diffrn 1.612
_exptl_crystal_density_meas ?
_exptl_crystal_density_method 'not measured'
_exptl_crystal_description block
_exptl_crystal_F_000 2968
_exptl_crystal_size_max 0.31
_exptl_crystal_size_mid 0.22
_exptl_crystal_size_min 0.20
_refine_diff_density_max 0.922
_refine_diff_density_min -0.430
_refine_diff_density_rms 0.126
_refine_ls_extinction_method none
_refine_ls_goodness_of_fit_ref 1.034
_refine_ls_hydrogen_treatment constr
_refine_ls_matrix_type full
_refine_ls_number_parameters 443
_refine_ls_number_reflns 5545
_refine_ls_number_restraints 0
_refine_ls_restrained_S_all 1.034
_refine_ls_R_factor_all 0.1152
_refine_ls_R_factor_gt 0.0899
_refine_ls_shift/su_max 0.013
_refine_ls_shift/su_mean 0.002
_refine_ls_structure_factor_coef Fsqd
_refine_ls_weighting_details 'calc w=1/[\s^2^(Fo^2^)+(0.2400P)^2^+0.0000P] where P=(Fo^2^+2Fc^2^)/3'
_refine_ls_weighting_scheme calc
_refine_ls_wR_factor_gt 0.2742
_refine_ls_wR_factor_ref 0.3140
_reflns_number_gt 3857
_reflns_number_total 5545
_reflns_threshold_expression >2sigma(I)
_cod_data_source_file jo502255x_si_003.cif
_cod_data_source_block TMeQ[6]+C4
_cod_depositor_comments
;
The following automatic conversions were performed:

'_symmetry_cell_setting' value 'Monoclinic' changed to 'monoclinic'
according to
/home/saulius/struct/COD-crude-data--automatic-downloads/rss-feeds/ACS/lib/dictionaries/cif_core.dic
dictionary named 'cif_core.dic' version 2.4.2 from
2011-04-26.

'_exptl_absorpt_correction_type' value 'multi scan'
changed to 'multi-scan' according to
/home/saulius/struct/COD-crude-data--automatic-downloads/rss-feeds/ACS/lib/dictionaries/cif_core.dic
dictionary named 'cif_core.dic' version 2.4.2 from 2011-04-26.

Automatic conversion script
Id: cif_fix_values 2827 2014-09-09 07:05:25Z andrius 

The following automatic conversions were performed:

'_exptl_crystal_density_meas' value 'not measured' was changed to '?'
- the value is perceived as not measured.

Automatic conversion script
Id: cif_fix_values 3008 2015-01-20 13:52:24Z robertas 

 Adding full bibliography for 4030138--4030142.cif.
;
_cod_original_cell_volume 5816.1(17)
_cod_original_sg_symbol_H-M C2/c
_cod_database_code 4030140

loop_
_symmetry_equiv_pos_as_xyz
'x, y, z'
'-x, y, -z+1/2'
'x+1/2, y+1/2, z'
'-x+1/2, y+1/2, -z+1/2'
'-x, -y, -z'
'x, -y, z-1/2'
'-x+1/2, -y+1/2, -z'
'x+1/2, -y+1/2, z-1/2'

loop_
_atom_site_label
_atom_site_type_symbol
_atom_site_fract_x
_atom_site_fract_y
_atom_site_fract_z
_atom_site_U_iso_or_equiv
_atom_site_adp_type
_atom_site_occupancy
_atom_site_symmetry_multiplicity
_atom_site_calc_flag
_atom_site_refinement_flags
C1 C 0.66920(18) 0.2784(2) 0.72354(17) 0.0412(8) Uani 1 1 d .
H1A H 0.7103 0.2786 0.7612 0.049 Uiso 1 1 calc R
H1B H 0.6334 0.2900 0.7432 0.049 Uiso 1 1 calc R
C2 C 0.71253(14) 0.1302(2) 0.69343(15) 0.0339(7) Uani 1 1 d .
C3 C 0.73536(15) -0.0265(2) 0.65735(16) 0.0365(7) Uani 1 1 d .
H3A H 0.7759 -0.0178 0.6949 0.044 Uiso 1 1 calc R
H3B H 0.7155 -0.0853 0.6654 0.044 Uiso 1 1 calc R
C4 C 0.81390(15) -0.0163(2) 0.58951(17) 0.0366(7) Uani 1 1 d .
C5 C 0.87818(16) -0.0572(2) 0.51014(19) 0.0451(9) Uani 1 1 d .
H5A H 0.9151 -0.0520 0.5521 0.054 Uiso 1 1 calc R
H5B H 0.8804 -0.1190 0.4906 0.054 Uiso 1 1 calc R
C6 C 0.64250(16) 0.4951(2) 0.61204(18) 0.0408(8) Uani 1 1 d .
H6 H 0.6296 0.5541 0.6295 0.049 Uiso 1 1 calc R
C7 C 0.61279(16) 0.4074(2) 0.63896(18) 0.0411(8) Uani 1 1 d .
H7 H 0.5854 0.4251 0.6683 0.049 Uiso 1 1 calc R
C8 C 0.54859(17) 0.1444(3) 0.6949(2) 0.0503(9) Uani 1 1 d .
H8A H 0.5692 0.1136 0.7381 0.075 Uiso 1 1 calc R
H8B H 0.5093 0.1107 0.6703 0.075 Uiso 1 1 calc R
H8C H 0.5371 0.2077 0.7033 0.075 Uiso 1 1 calc R
C9 C 0.59625(14) 0.1461(2) 0.65207(16) 0.0340(7) Uani 1 1 d .
C10 C 0.61786(14) 0.0456(2) 0.63172(16) 0.0343(7) Uani 1 1 d .
C11 C 0.59067(17) -0.0380(2) 0.66228(19) 0.0465(9) Uani 1 1 d .
H11A H 0.6082 -0.0366 0.7117 0.070 Uiso 1 1 calc R
H11B H 0.6035 -0.0956 0.6451 0.070 Uiso 1 1 calc R
H11C H 0.5432 -0.0342 0.6491 0.070 Uiso 1 1 calc R
C12 C 0.71171(14) -0.0871(2) 0.53603(16) 0.0342(7) Uani 1 1 d .
H12 H 0.6995 -0.1486 0.5505 0.041 Uiso 1 1 calc R
C13 C 0.75681(13) -0.0968(2) 0.48837(16) 0.0352(7) Uani 1 1 d .
H13 H 0.7646 -0.1629 0.4792 0.042 Uiso 1 1 calc R
C14 C 0.57384(16) 0.4108(2) 0.51820(19) 0.0438(8) Uani 1 1 d .
C15 C 0.53287(16) 0.2793(2) 0.5741(2) 0.0433(8) Uani 1 1 d .
H15A H 0.5106 0.2867 0.6092 0.052 Uiso 1 1 calc R
H15B H 0.4991 0.2769 0.5296 0.052 Uiso 1 1 calc R
C16 C 0.56475(14) 0.1315(2) 0.53160(16) 0.0356(7) Uani 1 1 d .
C17 C 0.59375(14) -0.0298(2) 0.51057(17) 0.0374(7) Uani 1 1 d .
H17A H 0.5866 -0.0884 0.5319 0.045 Uiso 1 1 calc R
H17B H 0.5575 -0.0220 0.4683 0.045 Uiso 1 1 calc R
C18 C 0.65799(16) -0.0231(2) 0.42815(16) 0.0358(7) Uani 1 1 d .
C19 C 0.73852(17) -0.0497(2) 0.36417(18) 0.0424(8) Uani 1 1 d .
H19A H 0.6994 -0.0397 0.3250 0.051 Uiso 1 1 calc R
H19B H 0.7559 -0.1116 0.3592 0.051 Uiso 1 1 calc R
C20 C 0.77104(16) 0.1023(2) 0.32432(16) 0.0376(7) Uani 1 1 d .
C21 C 0.82937(19) 0.2588(3) 0.5761(2) 0.0560(10) Uani 1 1 d .
H21A H 0.8596 0.2383 0.5512 0.067 Uiso 1 1 calc R
H21B H 0.8311 0.3271 0.5780 0.067 Uiso 1 1 calc R
C22 C 0.7610(2) 0.2305(3) 0.5353(2) 0.0594(11) Uani 1 1 d .
H22A H 0.7590 0.1624 0.5324 0.071 Uiso 1 1 calc R
H22B H 0.7305 0.2508 0.5598 0.071 Uiso 1 1 calc R
N1 N 0.67102(13) 0.35518(19) 0.67639(14) 0.0401(7) Uani 1 1 d .
N2 N 0.66021(13) 0.18643(19) 0.69206(14) 0.0375(6) Uani 1 1 d .
N3 N 0.69032(12) 0.05000(18) 0.65838(13) 0.0351(6) Uani 1 1 d .
N4 N 0.75147(12) -0.03348(18) 0.59348(14) 0.0363(6) Uani 1 1 d .
N5 N 0.81730(13) -0.05020(19) 0.52793(15) 0.0396(7) Uani 1 1 d .
N6 N 0.61435(14) 0.4871(2) 0.53798(15) 0.0431(7) Uani 1 1 d .
N7 N 0.57462(14) 0.3617(2) 0.57570(15) 0.0446(7) Uani 1 1 d .
N8 N 0.56843(13) 0.19094(19) 0.58550(13) 0.0373(6) Uani 1 1 d .
N9 N 0.59233(12) 0.04741(18) 0.55702(13) 0.0357(6) Uani 1 1 d .
N10 N 0.65447(12) -0.03648(18) 0.49333(14) 0.0359(6) Uani 1 1 d .
N11 N 0.71960(13) -0.04791(19) 0.42623(14) 0.0386(6) Uani 1 1 d .
N12 N 0.78770(13) 0.02037(19) 0.36254(14) 0.0413(7) Uani 1 1 d .
N13 N 0.85369(16) 0.2232(2) 0.64643(18) 0.0557(8) Uani 1 1 d .
H13A H 0.8946 0.2445 0.6662 0.084 Uiso 1 1 calc R
H13B H 0.8541 0.1606 0.6457 0.084 Uiso 1 1 calc R
H13C H 0.8273 0.2428 0.6705 0.084 Uiso 1 1 calc R
N14 N 0.62804(14) -0.26173(19) 0.38568(16) 0.0428(7) Uani 1 1 d .
O1 O 0.77026(10) 0.14863(17) 0.72337(12) 0.0436(6) Uani 1 1 d .
O2 O 0.85858(11) 0.02150(18) 0.63378(13) 0.0508(7) Uani 1 1 d .
O3 O 0.54246(15) 0.3921(2) 0.45918(15) 0.0649(8) Uani 1 1 d .
O4 O 0.53933(11) 0.14990(18) 0.47020(12) 0.0474(6) Uani 1 1 d .
O5 O 0.61253(12) 0.00505(18) 0.37834(13) 0.0508(6) Uani 1 1 d .
O6 O 0.71560(12) 0.13005(18) 0.29548(12) 0.0474(6) Uani 1 1 d .
O7 O 0.58219(14) -0.2975(2) 0.33957(15) 0.0700(9) Uani 1 1 d .
O8 O 0.61824(16) -0.2298(2) 0.43781(16) 0.0673(8) Uani 1 1 d .
O9 O 0.68525(14) -0.2627(2) 0.38062(17) 0.0675(8) Uani 1 1 d .
O1W O 0.5000 -0.4307(5) 0.2500 0.149(3) Uani 1 2 d S
O2W O 0.46398(19) 0.2876(3) 0.3551(2) 0.1022(13) Uani 1 1 d .
O3W O 0.96078(15) 0.3441(2) 0.68608(17) 0.0793(10) Uani 1 1 d .
O4W O 1.0000 0.1260(6) 0.7500 0.194(4) Uani 1 2 d S
O5W O 0.33772(18) 0.2584(2) 0.3572(2) 0.0792(10) Uani 1 1 d .

loop_
_atom_site_aniso_label
_atom_site_aniso_U_11
_atom_site_aniso_U_22
_atom_site_aniso_U_33
_atom_site_aniso_U_23
_atom_site_aniso_U_13
_atom_site_aniso_U_12
C1 0.0544(18) 0.0414(17) 0.0314(17) -0.0045(14) 0.0183(15) -0.0071(14)
C2 0.0379(15) 0.0408(16) 0.0257(15) 0.0051(13) 0.0139(12) -0.0054(12)
C3 0.0362(15) 0.0400(16) 0.0330(16) 0.0051(13) 0.0101(13) 0.0059(13)
C4 0.0362(15) 0.0300(15) 0.0455(19) 0.0073(13) 0.0153(14) 0.0016(12)
C5 0.0388(16) 0.0433(18) 0.059(2) 0.0139(16) 0.0234(15) 0.0084(14)
C6 0.0488(17) 0.0320(15) 0.050(2) -0.0017(14) 0.0277(15) -0.0006(13)
C7 0.0467(17) 0.0369(17) 0.0468(19) 0.0005(14) 0.0247(15) -0.0010(14)
C8 0.0520(18) 0.051(2) 0.059(2) 0.0015(17) 0.0346(17) -0.0005(16)
C9 0.0355(14) 0.0369(15) 0.0331(16) 0.0044(13) 0.0153(12) -0.0026(12)
C10 0.0327(14) 0.0384(16) 0.0335(16) 0.0015(13) 0.0123(13) -0.0035(12)
C11 0.0507(19) 0.0396(18) 0.052(2) 0.0066(15) 0.0193(16) -0.0058(14)
C12 0.0364(14) 0.0287(14) 0.0371(17) 0.0006(12) 0.0103(13) -0.0021(12)
C13 0.0372(15) 0.0255(14) 0.0439(19) 0.0017(12) 0.0137(14) -0.0020(11)
C14 0.0420(16) 0.0397(17) 0.051(2) 0.0070(16) 0.0159(16) 0.0025(14)
C15 0.0346(15) 0.0385(17) 0.057(2) 0.0063(15) 0.0132(15) -0.0001(12)
C16 0.0294(14) 0.0432(17) 0.0359(17) 0.0069(14) 0.0123(12) -0.0011(12)
C17 0.0308(15) 0.0444(17) 0.0361(17) -0.0078(14) 0.0089(13) -0.0070(12)
C18 0.0447(17) 0.0293(15) 0.0321(17) -0.0029(12) 0.0095(14) -0.0026(12)
C19 0.0490(18) 0.0453(18) 0.0378(18) -0.0062(15) 0.0206(15) -0.0103(14)
C20 0.0466(17) 0.0399(17) 0.0291(16) -0.0080(13) 0.0155(14) -0.0052(13)
C21 0.056(2) 0.060(2) 0.053(2) 0.0021(18) 0.0176(18) -0.0118(18)
C22 0.057(2) 0.063(2) 0.056(2) -0.0010(19) 0.0131(19) -0.0114(18)
N1 0.0449(14) 0.0371(14) 0.0401(16) 0.0008(12) 0.0153(12) -0.0049(11)
N2 0.0417(13) 0.0373(14) 0.0352(14) -0.0016(11) 0.0137(11) -0.0022(11)
N3 0.0348(13) 0.0359(13) 0.0344(14) 0.0006(11) 0.0101(11) -0.0012(10)
N4 0.0347(13) 0.0372(14) 0.0374(15) -0.0009(11) 0.0112(11) 0.0004(10)
N5 0.0364(13) 0.0388(14) 0.0436(16) 0.0008(12) 0.0122(12) -0.0021(11)
N6 0.0427(14) 0.0417(15) 0.0453(17) 0.0078(13) 0.0137(12) -0.0048(12)
N7 0.0490(15) 0.0396(15) 0.0450(17) 0.0078(13) 0.0137(13) -0.0065(12)
N8 0.0413(13) 0.0369(14) 0.0367(15) 0.0015(11) 0.0166(11) 0.0005(11)
N9 0.0367(13) 0.0407(14) 0.0289(14) 0.0013(11) 0.0087(11) 0.0014(11)
N10 0.0331(13) 0.0392(14) 0.0358(15) -0.0007(11) 0.0108(11) 0.0003(10)
N11 0.0432(14) 0.0396(14) 0.0345(15) -0.0010(11) 0.0137(12) -0.0003(11)
N12 0.0450(14) 0.0410(15) 0.0413(16) -0.0007(12) 0.0180(12) -0.0097(12)
N13 0.0513(17) 0.062(2) 0.055(2) -0.0024(16) 0.0179(15) -0.0136(15)
N14 0.0504(15) 0.0353(14) 0.0444(17) 0.0017(12) 0.0167(14) -0.0007(12)
O1 0.0375(11) 0.0484(13) 0.0428(13) -0.0034(10) 0.0089(10) -0.0060(9)
O2 0.0392(12) 0.0538(15) 0.0539(16) -0.0068(12) 0.0058(11) -0.0082(11)
O3 0.0709(17) 0.0670(18) 0.0464(16) 0.0098(14) 0.0016(13) -0.0196(14)
O4 0.0474(13) 0.0566(15) 0.0351(13) 0.0083(11) 0.0076(10) 0.0029(11)
O5 0.0539(14) 0.0537(15) 0.0414(14) 0.0044(12) 0.0094(11) 0.0039(11)
O6 0.0469(13) 0.0513(14) 0.0409(14) 0.0001(11) 0.0088(11) -0.0050(11)
O7 0.0586(16) 0.092(2) 0.0549(17) -0.0167(16) 0.0104(14) -0.0112(15)
O8 0.0877(19) 0.0629(17) 0.0635(19) -0.0188(14) 0.0412(16) -0.0121(15)
O9 0.0557(16) 0.082(2) 0.069(2) -0.0033(15) 0.0254(14) -0.0063(14)
O1W 0.163(7) 0.084(4) 0.159(7) 0.000 -0.012(5) 0.000
O2W 0.084(2) 0.118(3) 0.095(3) -0.002(2) 0.013(2) -0.018(2)
O3W 0.0636(18) 0.073(2) 0.088(2) 0.0193(17) 0.0025(16) -0.0177(15)
O4W 0.345(13) 0.111(6) 0.151(7) 0.000 0.113(8) 0.000
O5W 0.088(2) 0.066(2) 0.083(2) 0.0070(16) 0.0247(19) 0.0072(16)

loop_
_atom_type_symbol
_atom_type_description
_atom_type_scat_dispersion_real
_atom_type_scat_dispersion_imag
_atom_type_scat_source
C C 0.0033 0.0016 'International Tables Vol C Tables 4.2.6.8 and 6.1.1.4'
H H 0.0000 0.0000 'International Tables Vol C Tables 4.2.6.8 and 6.1.1.4'
N N 0.0061 0.0033 'International Tables Vol C Tables 4.2.6.8 and 6.1.1.4'
O O 0.0106 0.0060 'International Tables Vol C Tables 4.2.6.8 and 6.1.1.4'

loop_
_geom_angle_atom_site_label_1
_geom_angle_atom_site_label_2
_geom_angle_atom_site_label_3
_geom_angle
_geom_angle_site_symmetry_1
_geom_angle_site_symmetry_3
N2 C1 N1 114.4(3) . .
O1 C2 N3 125.6(3) . .
O1 C2 N2 125.0(3) . .
N3 C2 N2 109.4(3) . .
N4 C3 N3 113.5(2) . .
O2 C4 N5 126.2(3) . .
O2 C4 N4 125.8(3) . .
N5 C4 N4 108.0(3) . .
N6 C5 N5 114.3(3) 7_656 .
N12 C6 N6 115.0(3) 7_656 .
N12 C6 C7 103.4(2) 7_656 .
N6 C6 C7 102.5(3) . .
N1 C7 N7 113.4(3) . .
N1 C7 C6 102.9(3) . .
N7 C7 C6 102.9(3) . .
N8 C9 N2 113.2(2) . .
N8 C9 C8 112.8(3) . .
N2 C9 C8 110.6(3) . .
N8 C9 C10 102.7(2) . .
N2 C9 C10 101.8(2) . .
C8 C9 C10 115.2(3) . .
N9 C10 N3 113.9(3) . .
N9 C10 C11 111.7(3) . .
N3 C10 C11 111.2(2) . .
N9 C10 C9 102.1(2) . .
N3 C10 C9 102.5(2) . .
C11 C10 C9 114.8(3) . .
N4 C12 N10 113.8(3) . .
N4 C12 C13 103.4(2) . .
N10 C12 C13 103.4(2) . .
N11 C13 N5 115.0(2) . .
N11 C13 C12 102.9(2) . .
N5 C13 C12 102.7(2) . .
O3 C14 N7 126.9(3) . .
O3 C14 N6 125.0(3) . .
N7 C14 N6 108.1(3) . .
N8 C15 N7 114.2(3) . .
O4 C16 N9 125.3(3) . .
O4 C16 N8 125.7(3) . .
N9 C16 N8 108.9(3) . .
N10 C17 N9 113.8(2) . .
O5 C18 N10 125.8(3) . .
O5 C18 N11 125.3(3) . .
N10 C18 N11 108.9(3) . .
N11 C19 N12 113.6(3) . .
O6 C20 N1 126.3(3) . 7_656
O6 C20 N12 126.3(3) . .
N1 C20 N12 107.3(3) 7_656 .
N13 C21 C22 116.8(3) . .
C22 C22 C21 114.3(4) 7_656 .
C20 N1 C7 113.2(3) 7_656 .
C20 N1 C1 122.4(3) 7_656 .
C7 N1 C1 122.9(3) . .
C2 N2 C1 121.6(3) . .
C2 N2 C9 113.1(3) . .
C1 N2 C9 125.1(3) . .
C2 N3 C3 120.9(3) . .
C2 N3 C10 113.0(3) . .
C3 N3 C10 125.6(3) . .
C4 N4 C12 112.8(3) . .
C4 N4 C3 122.3(3) . .
C12 N4 C3 121.9(3) . .
C4 N5 C5 123.4(3) . .
C4 N5 C13 112.9(3) . .
C5 N5 C13 122.5(3) . .
C14 N6 C5 122.5(3) . 7_656
C14 N6 C6 113.2(3) . .
C5 N6 C6 123.9(3) 7_656 .
C14 N7 C7 113.1(3) . .
C14 N7 C15 122.8(3) . .
C7 N7 C15 123.5(3) . .
C16 N8 C15 120.4(3) . .
C16 N8 C9 112.7(3) . .
C15 N8 C9 125.2(3) . .
C16 N9 C10 113.3(3) . .
C16 N9 C17 120.4(3) . .
C10 N9 C17 126.3(3) . .
C18 N10 C17 122.9(3) . .
C18 N10 C12 111.7(3) . .
C17 N10 C12 122.5(3) . .
C18 N11 C19 123.5(3) . .
C18 N11 C13 112.0(3) . .
C19 N11 C13 122.3(3) . .
C20 N12 C6 113.2(3) . 7_656
C20 N12 C19 121.8(3) . .
C6 N12 C19 124.0(3) 7_656 .
O8 N14 O7 120.5(3) . .
O8 N14 O9 119.7(3) . .
O7 N14 O9 119.7(3) . .

loop_
_geom_bond_atom_site_label_1
_geom_bond_atom_site_label_2
_geom_bond_distance
_geom_bond_site_symmetry_2
C1 N2 1.441(4) .
C1 N1 1.459(4) .
C2 O1 1.219(3) .
C2 N3 1.351(4) .
C2 N2 1.358(4) .
C3 N4 1.438(4) .
C3 N3 1.450(4) .
C4 O2 1.216(4) .
C4 N5 1.361(4) .
C4 N4 1.369(4) .
C5 N6 1.435(4) 7_656
C5 N5 1.442(4) .
C6 N12 1.428(4) 7_656
C6 N6 1.445(4) .
C6 C7 1.565(5) .
C7 N1 1.444(4) .
C7 N7 1.449(4) .
C8 C9 1.515(5) .
C9 N8 1.448(4) .
C9 N2 1.469(4) .
C9 C10 1.591(4) .
C10 N9 1.449(4) .
C10 N3 1.467(4) .
C10 C11 1.529(4) .
C12 N4 1.434(4) .
C12 N10 1.451(4) .
C12 C13 1.555(5) .
C13 N11 1.448(4) .
C13 N5 1.451(4) .
C14 O3 1.211(4) .
C14 N7 1.355(5) .
C14 N6 1.366(4) .
C15 N8 1.446(4) .
C15 N7 1.461(4) .
C16 O4 1.228(4) .
C16 N9 1.361(4) .
C16 N8 1.365(4) .
C17 N10 1.433(4) .
C17 N9 1.451(4) .
C18 O5 1.234(4) .
C18 N10 1.360(4) .
C18 N11 1.362(4) .
C19 N11 1.431(4) .
C19 N12 1.448(4) .
C20 O6 1.210(4) .
C20 N1 1.371(4) 7_656
C20 N12 1.384(4) .
C21 N13 1.455(5) .
C21 C22 1.490(6) .
C22 C22 1.474(9) 7_656
N1 C20 1.371(4) 7_656
N6 C5 1.435(4) 7_656
N12 C6 1.428(4) 7_656
N14 O8 1.224(4) .
N14 O7 1.237(4) .
N14 O9 1.245(4) .
